data_7160952
loop_
_publ_author_name
'Zhu, Lin'
'Wang, Yang'
'Guo, Han'
'Liu, Rui'
'Wang, Yu'
'Dang, Meng-Yun'
'Hu, Feng-Lan'
'Han, Wen-Jun'
'Zhan, Jun-Long'
'Lv, Yunhe'

_publ_section_title
;
 Cu-catalyzed N-S bond coupling between hydroxylamines and sulfinic acids:
 rapid access to <i>N</i>-arylsulfonamides.
;
_journal_issue 5
_journal_name_full 'Organic &amp; biomolecular chemistry'
_journal_page_first 1021
_journal_page_last 1026
_journal_paper_doi 10.1039/d5ob01851j
_journal_volume 24
_journal_year 2026
_chemical_absolute_configuration ad
_chemical_formula_moiety 'C12 H10 N2 O4 S'
_chemical_formula_sum 'C12 H11 N2 O4 S'
_chemical_formula_weight 279.29
_space_group_crystal_system monoclinic
_space_group_IT_number 9
_space_group_name_Hall 'C -2yc'
_space_group_name_H-M_alt 'C 1 c 1'
_atom_sites_solution_hydrogens geom
_atom_sites_solution_primary iterative
_atom_sites_solution_secondary difmap
_audit_creation_date 2023-07-12
_audit_creation_method
;
Olex2 1.2
(compiled 2018.05.29 svn.r3508 for OlexSys, GUI svn.r5506)
;
_audit_update_record
;
2023-07-14 deposited with the CCDC.	2026-01-14 downloaded from the CCDC.
;
_cell_angle_alpha 90.00
_cell_angle_beta 93.318(2)
_cell_angle_gamma 90.00
_cell_formula_units_Z 4
_cell_length_a 5.1939(3)
_cell_length_b 12.7888(9)
_cell_length_c 18.6760(13)
_cell_measurement_reflns_used 5483
_cell_measurement_temperature 273(2)
_cell_measurement_theta_max 23.29
_cell_measurement_theta_min 2.18
_cell_volume 1238.45(14)
_computing_cell_refinement 'SAINT V8.40B (?, 2016)'
_computing_data_reduction 'SAINT V8.40B (?, 2016)'
_computing_molecular_graphics 'Olex2 (Dolomanov et al., 2009)'
_computing_publication_material 'Olex2 (Dolomanov et al., 2009)'
_computing_structure_refinement 'XL (Sheldrick, 2008)'
_computing_structure_solution 'olex2.solve (Bourhis et al., 2015)'
_diffrn_ambient_temperature 273.15
_diffrn_measured_fraction_theta_full 0.999
_diffrn_measured_fraction_theta_max 0.999
_diffrn_measurement_device_type 'Bruker APEX-II CCD'
_diffrn_measurement_method '\f and \w scans'
_diffrn_radiation_monochromator graphite
_diffrn_radiation_type MoK\a
_diffrn_radiation_wavelength 0.71073
_diffrn_reflns_av_R_equivalents 0.0906
_diffrn_reflns_av_unetI/netI 0.0282
_diffrn_reflns_limit_h_max 6
_diffrn_reflns_limit_h_min -5
_diffrn_reflns_limit_k_max 15
_diffrn_reflns_limit_k_min -15
_diffrn_reflns_limit_l_max 22
_diffrn_reflns_limit_l_min -22
_diffrn_reflns_number 34424
_diffrn_reflns_theta_full 24.99
_diffrn_reflns_theta_max 24.99
_diffrn_reflns_theta_min 2.18
_diffrn_source 'fine-focus sealed tube'
_diffrn_standards_number 0
_exptl_absorpt_coefficient_mu 0.273
_exptl_absorpt_correction_T_max 0.7453
_exptl_absorpt_correction_T_min 0.6844
_exptl_absorpt_correction_type multi-scan
_exptl_absorpt_process_details
;
SADABS-2016/2 (Bruker,2016/2) was used for absorption correction.
wR2(int) was 0.1318 before and 0.0813 after correction.
The Ratio of minimum to maximum transmission is 0.9183.
The \l/2 correction factor is Not present.
;
_exptl_crystal_colour colourless
_exptl_crystal_colour_primary colourless
_exptl_crystal_density_diffrn 1.498
_exptl_crystal_density_method 'not measured'
_exptl_crystal_description plate
_exptl_crystal_F_000 580
_exptl_crystal_size_max 0.2
_exptl_crystal_size_mid 0.16
_exptl_crystal_size_min 0.05
_refine_diff_density_max 0.123
_refine_diff_density_min -0.212
_refine_diff_density_rms 0.039
_refine_ls_abs_structure_details 'Flack H D (1983), Acta Cryst. A39, 876-881'
_refine_ls_abs_structure_Flack 0.02(8)
_refine_ls_extinction_method none
_refine_ls_goodness_of_fit_ref 1.108
_refine_ls_hydrogen_treatment constr
_refine_ls_matrix_type full
_refine_ls_number_parameters 172
_refine_ls_number_reflns 2103
_refine_ls_number_restraints 2
_refine_ls_restrained_S_all 1.107
_refine_ls_R_factor_all 0.0384
_refine_ls_R_factor_gt 0.0331
_refine_ls_shift/su_max 0.000
_refine_ls_shift/su_mean 0.000
_refine_ls_structure_factor_coef Fsqd
_refine_ls_weighting_details 'calc w=1/[\s^2^(Fo^2^)+(0.0378P)^2^+0.4136P] where P=(Fo^2^+2Fc^2^)/3'
_refine_ls_weighting_scheme calc
_refine_ls_wR_factor_gt 0.0777
_refine_ls_wR_factor_ref 0.0825
_reflns_number_gt 1938
_reflns_number_total 2103
_reflns_threshold_expression >2sigma(I)
_cod_data_source_file d5ob01851j2.cif
_cod_data_source_block 20230712zjl3_0m_a
_cod_database_code 7160952
_olex2_refinement_description
;
1. Fixed Uiso
 At 1.2 times of:
  All C(H) groups, All N(H) groups
2.a Riding coordinates:
 N1(H1)
2.b Aromatic/amide H refined with riding coordinates:
 C8(H8), C4(H4), C5(H5), C6(H6), C12(H12), C11(H11), C3(H3), C2(H2), C9(H9)
;
_olex2_submission_special_instructions 'No special instructions were received'

loop_
_space_group_symop_id
_space_group_symop_operation_xyz
1 'x, y, z'
2 'x, -y, z+1/2'
3 'x+1/2, y+1/2, z'
4 'x+1/2, -y+1/2, z+1/2'

loop_
_atom_site_label
_atom_site_type_symbol
_atom_site_fract_x
_atom_site_fract_y
_atom_site_fract_z
_atom_site_U_iso_or_equiv
_atom_site_adp_type
_atom_site_occupancy
_atom_site_calc_flag
_atom_site_disorder_assembly
_atom_site_disorder_group
_atom_site_refinement_flags_posn
S1 S 0.37255(11) 0.31310(4) 0.51263(4) 0.04750(17) Uani 1 d . . .
N1 N 0.5595(4) 0.33172(17) 0.58471(12) 0.0519(5) Uani 1 d . . .
H1 H 0.7172 0.3186 0.5762 0.062 Uiso 1 d . . R
O1 O 0.4489(4) 0.21572(14) 0.48342(11) 0.0597(5) Uani 1 d . . .
O3 O 0.8788(5) 0.6484(2) 0.29217(15) 0.0952(8) Uani 1 d . . .
O2 O 0.1131(3) 0.32832(14) 0.53155(10) 0.0558(5) Uani 1 d . . .
C10 C 0.6010(5) 0.5738(2) 0.36985(14) 0.0494(6) Uani 1 d . . .
C8 C 0.6438(5) 0.3983(2) 0.40670(15) 0.0558(7) Uani 1 d . . .
H8 H 0.7218 0.3330 0.4040 0.067 Uiso 1 calc . . R
C4 C 0.4760(8) 0.6108(3) 0.69811(18) 0.0854(11) Uani 1 d . . .
H4 H 0.4534 0.6732 0.7225 0.102 Uiso 1 calc . . R
C5 C 0.6732(8) 0.6013(3) 0.65227(18) 0.0799(10) Uani 1 d . . .
H5 H 0.7875 0.6563 0.6467 0.096 Uiso 1 calc . . R
C6 C 0.6992(6) 0.5100(2) 0.61496(17) 0.0625(7) Uani 1 d . . .
H6 H 0.8299 0.5036 0.5833 0.075 Uiso 1 calc . . R
C1 C 0.5340(5) 0.4282(2) 0.62399(14) 0.0498(6) Uani 1 d . . .
C7 C 0.4482(4) 0.41373(18) 0.45292(14) 0.0449(6) Uani 1 d . . .
C12 C 0.3294(5) 0.5097(2) 0.45646(16) 0.0576(7) Uani 1 d . . .
H12 H 0.1970 0.5196 0.4873 0.069 Uiso 1 calc . . R
C11 C 0.4063(5) 0.5911(2) 0.41450(16) 0.0602(7) Uani 1 d . . .
H11 H 0.3277 0.6563 0.4165 0.072 Uiso 1 calc . . R
N2 N 0.6890(5) 0.6622(2) 0.32626(13) 0.0655(7) Uani 1 d . . .
O4 O 0.5700(5) 0.74398(19) 0.32660(15) 0.0943(9) Uani 1 d . . .
C3 C 0.3137(7) 0.5288(3) 0.70788(19) 0.0849(11) Uani 1 d . . .
H3 H 0.1827 0.5356 0.7395 0.102 Uiso 1 calc . . R
C2 C 0.3411(6) 0.4361(3) 0.67164(15) 0.0682(8) Uani 1 d . . .
H2 H 0.2320 0.3800 0.6791 0.082 Uiso 1 calc . . R
C9 C 0.7224(6) 0.4786(2) 0.36505(16) 0.0597(7) Uani 1 d . . .
H9 H 0.8548 0.4693 0.3342 0.072 Uiso 1 calc . . R

loop_
_atom_site_aniso_label
_atom_site_aniso_U_11
_atom_site_aniso_U_22
_atom_site_aniso_U_33
_atom_site_aniso_U_23
_atom_site_aniso_U_13
_atom_site_aniso_U_12
S1 0.0408(3) 0.0404(3) 0.0623(3) -0.0004(3) 0.0118(2) -0.0002(3)
N1 0.0424(12) 0.0514(13) 0.0621(13) 0.0039(10) 0.0062(9) 0.0059(9)
O1 0.0622(12) 0.0385(10) 0.0800(13) -0.0053(8) 0.0165(10) 0.0006(8)
O3 0.1021(19) 0.0786(16) 0.1104(19) 0.0284(14) 0.0542(16) 0.0078(14)
O2 0.0367(10) 0.0576(12) 0.0743(12) 0.0018(9) 0.0124(9) -0.0028(7)
C10 0.0537(15) 0.0408(14) 0.0541(15) 0.0040(11) 0.0078(11) -0.0016(11)
C8 0.0589(17) 0.0444(15) 0.0660(17) -0.0016(12) 0.0196(13) 0.0121(12)
C4 0.106(3) 0.083(3) 0.068(2) -0.0221(19) 0.005(2) 0.017(2)
C5 0.104(3) 0.062(2) 0.074(2) -0.0008(17) 0.007(2) -0.0087(18)
C6 0.0650(19) 0.0568(18) 0.0674(18) -0.0023(14) 0.0193(14) -0.0059(14)
C1 0.0488(15) 0.0507(15) 0.0501(14) 0.0021(11) 0.0058(11) 0.0040(11)
C7 0.0395(13) 0.0396(13) 0.0560(15) -0.0031(11) 0.0062(10) 0.0003(10)
C12 0.0500(16) 0.0469(15) 0.0784(18) 0.0013(13) 0.0242(13) 0.0090(12)
C11 0.0610(18) 0.0419(15) 0.079(2) 0.0067(14) 0.0193(14) 0.0124(12)
N2 0.0725(17) 0.0572(16) 0.0685(15) 0.0096(12) 0.0182(13) 0.0024(12)
O4 0.115(2) 0.0582(14) 0.114(2) 0.0264(13) 0.0419(16) 0.0177(14)
C3 0.074(2) 0.119(3) 0.0641(19) -0.022(2) 0.0207(16) 0.006(2)
C2 0.0612(18) 0.088(2) 0.0573(17) -0.0048(16) 0.0214(14) -0.0087(15)
C9 0.0661(18) 0.0554(17) 0.0602(16) 0.0008(14) 0.0252(14) 0.0081(13)

loop_
_atom_type_symbol
_atom_type_description
_atom_type_scat_dispersion_real
_atom_type_scat_dispersion_imag
_atom_type_scat_source
C C 0.0033 0.0016 'International Tables Vol C Tables 4.2.6.8 and 6.1.1.4'
H H 0.0000 0.0000 'International Tables Vol C Tables 4.2.6.8 and 6.1.1.4'
N N 0.0061 0.0033 'International Tables Vol C Tables 4.2.6.8 and 6.1.1.4'
O O 0.0106 0.0060 'International Tables Vol C Tables 4.2.6.8 and 6.1.1.4'
S S 0.1246 0.1234 'International Tables Vol C Tables 4.2.6.8 and 6.1.1.4'

loop_
_geom_angle_atom_site_label_1
_geom_angle_atom_site_label_2
_geom_angle_atom_site_label_3
_geom_angle
_geom_angle_site_symmetry_1
_geom_angle_site_symmetry_3
_geom_angle_publ_flag
N1 S1 C7 105.78(12) . . ?
O1 S1 N1 106.14(12) . . ?
O1 S1 O2 120.13(11) . . ?
O1 S1 C7 108.59(12) . . ?
O2 S1 N1 107.55(11) . . ?
O2 S1 C7 107.79(11) . . ?
S1 N1 H1 110.3 . . ?
C1 N1 S1 118.41(17) . . ?
C1 N1 H1 112.2 . . ?
C11 C10 N2 118.3(2) . . ?
C11 C10 C9 122.8(2) . . ?
C9 C10 N2 118.8(2) . . ?
C7 C8 H8 119.9 . . ?
C9 C8 H8 119.9 . . ?
C9 C8 C7 120.1(2) . . ?
C5 C4 H4 119.9 . . ?
C3 C4 H4 119.9 . . ?
C3 C4 C5 120.2(3) . . ?
C4 C5 H5 120.4 . . ?
C6 C5 C4 119.3(3) . . ?
C6 C5 H5 120.4 . . ?
C5 C6 H6 119.7 . . ?
C1 C6 C5 120.5(3) . . ?
C1 C6 H6 119.7 . . ?
C6 C1 N1 120.9(2) . . ?
C6 C1 C2 120.4(3) . . ?
C2 C1 N1 118.7(3) . . ?
C8 C7 S1 119.24(19) . . ?
C12 C7 S1 120.2(2) . . ?
C12 C7 C8 120.3(2) . . ?
C7 C12 H12 120.0 . . ?
C11 C12 C7 120.1(2) . . ?
C11 C12 H12 120.0 . . ?
C10 C11 C12 118.4(2) . . ?
C10 C11 H11 120.8 . . ?
C12 C11 H11 120.8 . . ?
O3 N2 C10 117.5(3) . . ?
O4 N2 O3 123.7(3) . . ?
O4 N2 C10 118.8(3) . . ?
C4 C3 H3 119.5 . . ?
C4 C3 C2 120.9(3) . . ?
C2 C3 H3 119.5 . . ?
C1 C2 H2 120.7 . . ?
C3 C2 C1 118.6(3) . . ?
C3 C2 H2 120.7 . . ?
C10 C9 H9 120.8 . . ?
C8 C9 C10 118.4(2) . . ?
C8 C9 H9 120.8 . . ?

loop_
_geom_bond_atom_site_label_1
_geom_bond_atom_site_label_2
_geom_bond_distance
_geom_bond_site_symmetry_2
_geom_bond_publ_flag
S1 N1 1.631(2) . ?
S1 O1 1.4251(19) . ?
S1 O2 1.4262(18) . ?
S1 C7 1.762(3) . ?
N1 H1 0.8601 . ?
N1 C1 1.445(3) . ?
O3 N2 1.217(3) . ?
C10 C11 1.365(4) . ?
C10 N2 1.481(3) . ?
C10 C9 1.375(4) . ?
C8 H8 0.9300 . ?
C8 C7 1.385(3) . ?
C8 C9 1.366(4) . ?
C4 H4 0.9300 . ?
C4 C5 1.378(5) . ?
C4 C3 1.364(5) . ?
C5 H5 0.9300 . ?
C5 C6 1.370(4) . ?
C6 H6 0.9300 . ?
C6 C1 1.370(4) . ?
C1 C2 1.382(4) . ?
C7 C12 1.377(3) . ?
C12 H12 0.9300 . ?
C12 C11 1.376(4) . ?
C11 H11 0.9300 . ?
N2 O4 1.215(3) . ?
C3 H3 0.9300 . ?
C3 C2 1.376(5) . ?
C2 H2 0.9300 . ?
C9 H9 0.9300 . ?

loop_
_geom_torsion_atom_site_label_1
_geom_torsion_atom_site_label_2
_geom_torsion_atom_site_label_3
_geom_torsion_atom_site_label_4
_geom_torsion
_geom_torsion_site_symmetry_1
_geom_torsion_site_symmetry_2
_geom_torsion_site_symmetry_3
_geom_torsion_site_symmetry_4
_geom_torsion_publ_flag
S1 N1 C1 C6 -98.6(3) . . . . ?
S1 N1 C1 C2 82.1(3) . . . . ?
S1 C7 C12 C11 173.8(2) . . . . ?
N1 S1 C7 C8 88.6(2) . . . . ?
N1 S1 C7 C12 -85.9(2) . . . . ?
N1 C1 C2 C3 -178.7(3) . . . . ?
O1 S1 N1 C1 176.96(19) . . . . ?
O1 S1 C7 C8 -25.0(2) . . . . ?
O1 S1 C7 C12 160.6(2) . . . . ?
O2 S1 N1 C1 -53.3(2) . . . . ?
O2 S1 C7 C8 -156.6(2) . . . . ?
O2 S1 C7 C12 29.0(3) . . . . ?
C8 C7 C12 C11 -0.6(4) . . . . ?
C4 C5 C6 C1 -1.2(5) . . . . ?
C4 C3 C2 C1 -1.1(5) . . . . ?
C5 C4 C3 C2 -0.9(6) . . . . ?
C5 C6 C1 N1 179.8(3) . . . . ?
C5 C6 C1 C2 -0.9(5) . . . . ?
C6 C1 C2 C3 2.1(5) . . . . ?
C7 S1 N1 C1 61.7(2) . . . . ?
C7 C8 C9 C10 -0.7(4) . . . . ?
C7 C12 C11 C10 0.1(5) . . . . ?
C11 C10 N2 O3 172.9(3) . . . . ?
C11 C10 N2 O4 -6.8(4) . . . . ?
C11 C10 C9 C8 0.2(5) . . . . ?
N2 C10 C11 C12 -178.2(3) . . . . ?
N2 C10 C9 C8 178.5(2) . . . . ?
C3 C4 C5 C6 2.1(6) . . . . ?
C9 C10 C11 C12 0.1(5) . . . . ?
C9 C10 N2 O3 -5.5(4) . . . . ?
C9 C10 N2 O4 174.8(3) . . . . ?
C9 C8 C7 S1 -173.6(2) . . . . ?
C9 C8 C7 C12 0.9(4) . . . . ?
